data_8102086
loop_
_publ_author_name
'Wang, C.-C.'
'Ma, H.-W.'

_publ_section_title
;
Crystal structure of catena-(bis((1,3-bis(4-pyridyl)propane)-silver(I))) 
benzene-1,4-dicarboxylate octahydrate, [{Ag(C~13~H~14~N~2~)}~2~][C~8~H~4~O~4~] 
&#x00B7; 8H~2~O
;
_journal_issue 2
_journal_name_full 'Zeitschrift f\"ur Kristallographie - New Crystal Structures'
_journal_page_first 101
_journal_page_last 104
_journal_volume 222
_journal_year 2007
_chemical_formula_structural '[{Ag(C13H14N2)}2][C8H4O4] &#x00B7; 8H2O'
_chemical_formula_sum 'C34 H32 Ag2 N4 O12'
_chemical_formula_weight 904.38
_chemical_name_systematic
;
catena-[bis{[1,3-bis(4-pyridyl)propane]-silver(I)}] benzene-1,4-dicarboxylate 
octahydrate
;
_space_group_IT_number 29
_symmetry_cell_setting orthorhombic
_symmetry_space_group_name_Hall 'P 2c -2ac'
_symmetry_space_group_name_H-M 'P c a 21'
_atom_sites_solution_hydrogens geom
_atom_sites_solution_primary direct
_atom_sites_solution_secondary difmap
_audit_creation_method SHELXL-97
_cell_angle_alpha 90.00
_cell_angle_beta 90.00
_cell_angle_gamma 90.00
_cell_formula_units_Z 8
_cell_length_a 18.712(4)
_cell_length_b 16.926(3)
_cell_length_c 24.627(5)
_cell_measurement_reflns_used 60782
_cell_measurement_temperature 293(2)
_cell_measurement_theta_max 27.48
_cell_measurement_theta_min 1.20
_cell_volume 7800(3)
_computing_cell_refinement 'Rapid Auto(Rigaku 2001)'
_computing_data_collection 'Rapid Auto(Rigaku 2001)'
_computing_data_reduction 'Rapid Auto(Rigaku 2001)'
_computing_structure_refinement 'SHELXL-97 (Sheldrick, 1997)'
_computing_structure_solution 'SHELXS-97 (Sheldrick, 1990)'
_diffrn_ambient_temperature 293(2)
_diffrn_measured_fraction_theta_full 0.986
_diffrn_measured_fraction_theta_max 0.986
_diffrn_measurement_device_type 'Rigaku R-AXIS RAPID IP'
_diffrn_measurement_method omega
_diffrn_radiation_monochromator graphite
_diffrn_radiation_source 'Rotating Anode'
_diffrn_radiation_type MoK\a
_diffrn_radiation_wavelength 0.71073
_diffrn_reflns_av_R_equivalents 0.0000
_diffrn_reflns_av_sigmaI/netI 0.1015
_diffrn_reflns_limit_h_max 24
_diffrn_reflns_limit_h_min -30
_diffrn_reflns_limit_k_max 21
_diffrn_reflns_limit_k_min -21
_diffrn_reflns_limit_l_max 30
_diffrn_reflns_limit_l_min -31
_diffrn_reflns_number 9027
_diffrn_reflns_theta_full 27.48
_diffrn_reflns_theta_max 27.48
_diffrn_reflns_theta_min 1.20
_exptl_absorpt_coefficient_mu 1.067
_exptl_absorpt_correction_T_max 0.8070
_exptl_absorpt_correction_T_min 0.7065
_exptl_absorpt_correction_type multi-scan
_exptl_absorpt_process_details Abscor
_exptl_crystal_colour colorless
_exptl_crystal_density_diffrn 1.540
_exptl_crystal_density_method 'not measured'
_exptl_crystal_description platelet
_exptl_crystal_F_000 3632
_exptl_crystal_size_max 0.35
_exptl_crystal_size_mid 0.27
_exptl_crystal_size_min 0.21
_refine_diff_density_max 1.335
_refine_diff_density_min -0.596
_refine_diff_density_rms 0.085
_refine_ls_abs_structure_details 'Flack H D (1983), Acta Cryst. A39, 876-881'
_refine_ls_abs_structure_Flack 0.08(4)
_refine_ls_extinction_coef 0.00055(7)
_refine_ls_extinction_expression Fc^*^=kFc[1+0.001xFc^2^\l^3^/sin(2\q)]^-1/4^
_refine_ls_extinction_method SHELXL
_refine_ls_goodness_of_fit_ref 1.001
_refine_ls_hydrogen_treatment mixed
_refine_ls_matrix_type full
_refine_ls_number_parameters 938
_refine_ls_number_reflns 9027
_refine_ls_number_restraints 1
_refine_ls_restrained_S_all 1.001
_refine_ls_R_factor_all 0.0869
_refine_ls_R_factor_gt 0.0517
_refine_ls_shift/su_max 0.001
_refine_ls_shift/su_mean 0.000
_refine_ls_structure_factor_coef Fsqd
_refine_ls_weighting_details 'calc w=1/[\s^2^(Fo^2^)+(0.0486P)^2^+0.0000P] where P=(Fo^2^+2Fc^2^)/3'
_refine_ls_weighting_scheme calc
_refine_ls_wR_factor_gt 0.1281
_refine_ls_wR_factor_ref 0.1407
_reflns_number_gt 5830
_reflns_number_total 9027
_reflns_threshold_expression >2sigma(I)
_cod_data_source_file 1267-1962.cff
_cod_data_source_block a
_cod_depositor_comments
;
The following automatic conversions were performed:
'_symmetry_cell_setting' value 'Orthorhombic' changed to 'orthorhombic'
according to '/home/saulius/struct/CIF-dictionaries/cif_core.dic'
dictionary named 'cif_core.dic' version 2.4.1 from 2010-06-29.

Automatic conversion script
Id: cif_fix_enum 1555 2011-01-17 13:19:09Z saulius 
;
_cod_original_sg_symbol_H-M Pca2(1)
_cod_database_code 8102086

loop_
_symmetry_equiv_pos_as_xyz
'x, y, z'
'-x, -y, z+1/2'
'x+1/2, -y, z'
'-x+1/2, y, z+1/2'

loop_
_atom_site_label
_atom_site_type_symbol
_atom_site_fract_x
_atom_site_fract_y
_atom_site_fract_z
_atom_site_U_iso_or_equiv
_atom_site_adp_type
_atom_site_occupancy
_atom_site_symmetry_multiplicity
_atom_site_Wyckoff_symbol
_atom_site_calc_flag
_atom_site_refinement_flags
_atom_site_disorder_assembly
_atom_site_disorder_group
Ag1 Ag 0.37350(4) 0.48258(5) -0.06989(3) 0.0559(2) Uani 1 4 a d . . .
Ag2 Ag 0.38016(4) 0.47737(5) 0.42591(4) 0.0623(2) Uani 1 4 a d . . .
Ag3 Ag 0.25253(4) -0.03082(5) 0.27929(4) 0.0653(2) Uani 1 4 a d . . .
Ag4 Ag 0.51977(4) 0.00450(7) 0.29807(4) 0.0756(3) Uani 1 4 a d . . .
N1 N 0.2949(4) 0.4920(5) -0.0072(4) 0.0486(19) Uani 1 4 a d . . .
N2 N 0.3013(4) 0.4930(5) 0.3641(3) 0.0419(17) Uani 1 4 a d . . .
N3 N 0.4546(4) 0.4931(5) 0.4889(3) 0.0469(18) Uani 1 4 a d . . .
N4 N 0.4514(4) 0.4981(5) 0.8670(3) 0.0417(17) Uani 1 4 a d . . .
N5 N 0.1696(4) -0.0136(5) 0.2188(4) 0.054(2) Uani 1 4 a d . . .
N6 N 0.1711(4) -0.0122(5) -0.1569(4) 0.0449(17) Uani 1 4 a d . . .
N7 N 0.5970(4) -0.0065(5) 0.3603(4) 0.051(2) Uani 1 4 a d . . .
N8 N 0.5575(3) 0.0006(5) 0.7342(3) 0.0490(18) Uani 1 4 a d . . .
C1 C 0.2646(7) 0.4283(6) 0.0155(5) 0.059(3) Uani 1 4 a d . . .
H1A H 0.2763 0.3786 0.0019 0.071 Uiso 1 4 a calc R . .
C2 C 0.2169(6) 0.4334(5) 0.0579(5) 0.056(3) Uani 1 4 a d . . .
H2A H 0.1976 0.3875 0.0727 0.067 Uiso 1 4 a calc R . .
C3 C 0.1979(4) 0.5053(5) 0.0784(4) 0.0366(18) Uani 1 4 a d . . .
C4 C 0.2290(6) 0.5719(6) 0.0545(5) 0.055(3) Uani 1 4 a d . . .
H4A H 0.2180 0.6223 0.0669 0.066 Uiso 1 4 a calc R . .
C5 C 0.2747(6) 0.5619(5) 0.0137(5) 0.055(3) Uani 1 4 a d . . .
H5A H 0.2944 0.6071 -0.0017 0.066 Uiso 1 4 a calc R . .
C6 C 0.1516(4) 0.5135(5) 0.1272(4) 0.042(2) Uani 1 4 a d . . .
H6A H 0.1183 0.4696 0.1285 0.050 Uiso 1 4 a calc R . .
H6B H 0.1241 0.5619 0.1245 0.050 Uiso 1 4 a calc R . .
C7 C 0.1961(4) 0.5149(5) 0.1794(4) 0.0388(16) Uani 1 4 a d . . .
H7A H 0.2244 0.4669 0.1810 0.047 Uiso 1 4 a calc R . .
H7B H 0.2292 0.5590 0.1774 0.047 Uiso 1 4 a calc R . .
C8 C 0.1540(4) 0.5219(5) 0.2316(4) 0.044(2) Uani 1 4 a d . . .
H8A H 0.1311 0.5733 0.2332 0.053 Uiso 1 4 a calc R . .
H8B H 0.1170 0.4818 0.2324 0.053 Uiso 1 4 a calc R . .
C9 C 0.2021(4) 0.5121(5) 0.2795(4) 0.043(2) Uani 1 4 a d . . .
C10 C 0.2120(5) 0.4408(5) 0.3065(5) 0.046(2) Uani 1 4 a d . . .
H10A H 0.1843 0.3976 0.2963 0.055 Uiso 1 4 a calc R . .
C11 C 0.2612(5) 0.4313(6) 0.3478(5) 0.049(2) Uani 1 4 a d . . .
H11A H 0.2667 0.3823 0.3643 0.058 Uiso 1 4 a calc R . .
C12 C 0.2923(4) 0.5623(5) 0.3391(5) 0.047(2) Uani 1 4 a d . . .
H12A H 0.3203 0.6048 0.3503 0.057 Uiso 1 4 a calc R . .
C13 C 0.2446(5) 0.5744(5) 0.2982(5) 0.048(2) Uani 1 4 a d . . .
H13A H 0.2402 0.6242 0.2827 0.058 Uiso 1 4 a calc R . .
C14 C 0.4831(6) 0.4329(7) 0.5136(6) 0.061(3) Uani 1 4 a d . . .
H14A H 0.4714 0.3832 0.5001 0.073 Uiso 1 4 a calc R . .
C15 C 0.5293(6) 0.4345(6) 0.5581(5) 0.053(3) Uani 1 4 a d . . .
H15A H 0.5461 0.3887 0.5746 0.064 Uiso 1 4 a calc R . .
C16 C 0.5484(4) 0.5094(6) 0.5760(4) 0.043(2) Uani 1 4 a d . . .
C17 C 0.5210(6) 0.5738(6) 0.5494(5) 0.054(3) Uani 1 4 a d . . .
H17A H 0.5335 0.6241 0.5613 0.064 Uiso 1 4 a calc R . .
C18 C 0.4767(5) 0.5665(6) 0.5069(5) 0.053(3) Uani 1 4 a d . . .
H18A H 0.4607 0.6117 0.4891 0.064 Uiso 1 4 a calc R . .
C19 C 0.5941(5) 0.5180(6) 0.6260(4) 0.047(2) Uani 1 4 a d . . .
H19A H 0.6185 0.5685 0.6249 0.057 Uiso 1 4 a calc R . .
H19B H 0.6301 0.4768 0.6263 0.057 Uiso 1 4 a calc R . .
C20 C 0.5501(4) 0.5129(5) 0.6774(5) 0.0427(17) Uani 1 4 a d . . .
H20A H 0.5144 0.5545 0.6768 0.051 Uiso 1 4 a calc R . .
H20B H 0.5250 0.4627 0.6776 0.051 Uiso 1 4 a calc R . .
C21 C 0.5928(4) 0.5199(5) 0.7292(4) 0.044(2) Uani 1 4 a d . . .
H21A H 0.6287 0.4786 0.7301 0.053 Uiso 1 4 a calc R . .
H21B H 0.6172 0.5704 0.7297 0.053 Uiso 1 4 a calc R . .
C22 C 0.5466(4) 0.5133(4) 0.7778(4) 0.0361(17) Uani 1 4 a d . . .
C23 C 0.5201(4) 0.5803(5) 0.8053(5) 0.043(2) Uani 1 4 a d . . .
H23A H 0.5338 0.6310 0.7953 0.052 Uiso 1 4 a calc R . .
C24 C 0.4726(5) 0.5677(5) 0.8480(5) 0.047(2) Uani 1 4 a d . . .
H24A H 0.4540 0.6124 0.8649 0.056 Uiso 1 4 a calc R . .
C25 C 0.4747(6) 0.4328(6) 0.8398(5) 0.054(3) Uani 1 4 a d . . .
H25A H 0.4578 0.3831 0.8497 0.065 Uiso 1 4 a calc R . .
C26 C 0.5229(5) 0.4398(5) 0.7981(5) 0.052(2) Uani 1 4 a d . . .
H26A H 0.5407 0.3939 0.7823 0.063 Uiso 1 4 a calc R . .
C27 C 0.1548(5) 0.0575(6) 0.1995(5) 0.055(3) Uani 1 4 a d . . .
H27A H 0.1767 0.1009 0.2158 0.066 Uiso 1 4 a calc R . .
C28 C 0.1091(5) 0.0711(6) 0.1570(5) 0.056(3) Uani 1 4 a d . . .
H28A H 0.1015 0.1223 0.1446 0.067 Uiso 1 4 a calc R . .
C29 C 0.0744(4) 0.0087(6) 0.1325(4) 0.047(2) Uani 1 4 a d . . .
C30 C 0.0889(5) -0.0677(6) 0.1525(6) 0.065(3) Uani 1 4 a d . . .
H30A H 0.0668 -0.1114 0.1370 0.078 Uiso 1 4 a calc R . .
C31 C 0.1362(6) -0.0779(7) 0.1952(6) 0.059(3) Uani 1 4 a d . . .
H31A H 0.1455 -0.1284 0.2081 0.071 Uiso 1 4 a calc R . .
C32 C 0.0294(5) 0.0198(8) 0.0833(5) 0.066(3) Uani 1 4 a d . . .
H32A H 0.0076 0.0718 0.0843 0.079 Uiso 1 4 a calc R . .
H32B H -0.0086 -0.0191 0.0831 0.079 Uiso 1 4 a calc R . .
C33 C 0.0735(4) 0.0117(6) 0.0315(4) 0.048(2) Uani 1 4 a d . . .
H33A H 0.0964 -0.0397 0.0315 0.058 Uiso 1 4 a calc R . .
H33B H 0.1108 0.0515 0.0318 0.058 Uiso 1 4 a calc R . .
C34 C 0.0299(4) 0.0205(7) -0.0209(5) 0.059(3) Uani 1 4 a d . . .
H34A H -0.0085 -0.0180 -0.0213 0.070 Uiso 1 4 a calc R . .
H34B H 0.0087 0.0728 -0.0223 0.070 Uiso 1 4 a calc R . .
C35 C 0.0771(4) 0.0085(5) -0.0696(4) 0.0421(18) Uani 1 4 a d . . .
C36 C 0.0909(5) -0.0657(5) -0.0914(4) 0.044(2) Uani 1 4 a d . . .
H36A H 0.0695 -0.1104 -0.0766 0.053 Uiso 1 4 a calc R . .
C37 C 0.1351(5) -0.0724(5) -0.1339(5) 0.049(3) Uani 1 4 a d . . .
H37A H 0.1416 -0.1225 -0.1486 0.059 Uiso 1 4 a calc R . .
C38 C 0.1580(6) 0.0600(6) -0.1371(6) 0.063(3) Uani 1 4 a d . . .
H38A H 0.1807 0.1035 -0.1525 0.075 Uiso 1 4 a calc R . .
C39 C 0.1117(6) 0.0711(6) -0.0946(5) 0.058(3) Uani 1 4 a d . . .
H39A H 0.1033 0.1222 -0.0822 0.070 Uiso 1 4 a calc R . .
C40 C 0.6389(4) 0.0571(5) 0.3750(4) 0.042(2) Uani 1 4 a d . . .
H40A H 0.6374 0.1029 0.3541 0.050 Uiso 1 4 a calc R . .
C41 C 0.6819(4) 0.0547(4) 0.4186(4) 0.0371(18) Uani 1 4 a d . . .
H41A H 0.7094 0.0987 0.4272 0.045 Uiso 1 4 a calc R . .
C42 C 0.6862(4) -0.0116(4) 0.4509(4) 0.0359(17) Uani 1 4 a d . . .
C43 C 0.6462(5) -0.0780(4) 0.4333(5) 0.048(2) Uani 1 4 a d . . .
H43A H 0.6495 -0.1256 0.4520 0.058 Uiso 1 4 a calc R . .
C44 C 0.6039(5) -0.0720(5) 0.3897(5) 0.050(3) Uani 1 4 a d . . .
H44A H 0.5777 -0.1162 0.3793 0.060 Uiso 1 4 a calc R . .
C45 C 0.7270(4) -0.0129(5) 0.5034(4) 0.0419(19) Uani 1 4 a d . . .
H45A H 0.7602 0.0310 0.5045 0.050 Uiso 1 4 a calc R . .
H45B H 0.7542 -0.0616 0.5061 0.050 Uiso 1 4 a calc R . .
C46 C 0.6749(5) -0.0070(5) 0.5510(4) 0.046(2) Uani 1 4 a d . . .
H46A H 0.6452 -0.0539 0.5518 0.055 Uiso 1 4 a calc R . .
H46B H 0.6439 0.0382 0.5455 0.055 Uiso 1 4 a calc R . .
C47 C 0.7132(4) 0.0015(7) 0.6059(4) 0.054(2) Uani 1 4 a d . . .
H47A H 0.7469 -0.0415 0.6103 0.064 Uiso 1 4 a calc R . .
H47B H 0.7398 0.0507 0.6064 0.064 Uiso 1 4 a calc R . .
C48 C 0.6605(4) 0.0007(6) 0.6526(4) 0.043(2) Uani 1 4 a d . . .
C49 C 0.6368(5) -0.0674(6) 0.6758(6) 0.058(3) Uani 1 4 a d . . .
H49A H 0.6565 -0.1151 0.6646 0.069 Uiso 1 4 a calc R . .
C50 C 0.5865(5) -0.0684(6) 0.7141(5) 0.059(3) Uani 1 4 a d . . .
H50A H 0.5706 -0.1167 0.7275 0.071 Uiso 1 4 a calc R . .
C51 C 0.5809(5) 0.0673(6) 0.7127(5) 0.054(3) Uani 1 4 a d . . .
H51A H 0.5631 0.1147 0.7261 0.064 Uiso 1 4 a calc R . .
C52 C 0.6310(5) 0.0700(5) 0.6708(5) 0.049(3) Uani 1 4 a d . . .
H52A H 0.6442 0.1181 0.6555 0.059 Uiso 1 4 a calc R . .
C53 C 0.6357(4) 0.2566(5) 0.9538(5) 0.041(2) Uani 1 4 a d . . .
C54 C 0.7168(3) 0.2482(4) 0.9598(4) 0.0300(16) Uani 1 4 a d . . .
C55 C 0.7477(4) 0.2195(4) 1.0069(4) 0.0367(16) Uani 1 4 a d . . .
H55A H 0.7187 0.2016 1.0351 0.044 Uiso 1 4 a calc R . .
C56 C 0.8217(4) 0.2172(4) 1.0128(4) 0.0341(16) Uani 1 4 a d . . .
H56A H 0.8411 0.2006 1.0456 0.041 Uiso 1 4 a calc R . .
C57 C 0.8669(3) 0.2387(4) 0.9712(4) 0.0305(16) Uani 1 4 a d . . .
C58 C 0.8372(3) 0.2631(4) 0.9227(4) 0.0341(16) Uani 1 4 a d . . .
H58A H 0.8665 0.2760 0.8935 0.041 Uiso 1 4 a calc R . .
C59 C 0.7626(4) 0.2685(4) 0.9175(4) 0.0370(19) Uani 1 4 a d . . .
H59A H 0.7433 0.2862 0.8849 0.044 Uiso 1 4 a calc R . .
C60 C 0.9469(4) 0.2369(5) 0.9787(4) 0.0403(19) Uani 1 4 a d . . .
C61 C 0.0486(4) 0.2569(5) 0.2319(5) 0.048(2) Uani 1 4 a d . . .
C62 C 0.1290(3) 0.2612(4) 0.2387(4) 0.0308(17) Uani 1 4 a d . . .
C63 C 0.1601(3) 0.2311(4) 0.2871(4) 0.038(2) Uani 1 4 a d . . .
H63A H 0.1315 0.2110 0.3147 0.045 Uiso 1 4 a calc R . .
C64 C 0.2352(3) 0.2321(4) 0.2926(4) 0.0320(16) Uani 1 4 a d . . .
H64A H 0.2559 0.2147 0.3247 0.038 Uiso 1 4 a calc R . .
C65 C 0.2783(4) 0.2585(4) 0.2509(3) 0.0304(15) Uani 1 4 a d . . .
C66 C 0.2472(4) 0.2894(4) 0.2047(4) 0.0389(17) Uani 1 4 a d . . .
H66A H 0.2755 0.3097 0.1770 0.047 Uiso 1 4 a calc R . .
C67 C 0.1732(3) 0.2899(5) 0.1999(4) 0.0409(18) Uani 1 4 a d . . .
H67A H 0.1530 0.3109 0.1686 0.049 Uiso 1 4 a calc R . .
C68 C 0.3601(4) 0.2564(4) 0.2559(4) 0.0344(18) Uani 1 4 a d . . .
O1 O 0.6006(3) 0.2402(4) 0.9949(3) 0.0620(19) Uani 1 4 a d . . .
O2 O 0.6127(3) 0.2796(4) 0.9093(4) 0.060(2) Uani 1 4 a d . . .
O3 O 0.9857(3) 0.2442(4) 0.9367(4) 0.064(2) Uani 1 4 a d . . .
O4 O 0.9695(3) 0.2278(5) 1.0260(3) 0.065(2) Uani 1 4 a d . . .
O5 O 0.0110(3) 0.2343(4) 0.2714(4) 0.062(2) Uani 1 4 a d . . .
O6 O 0.0257(3) 0.2784(6) 0.1854(4) 0.085(3) Uani 1 4 a d . . .
O7 O 0.3950(3) 0.2651(4) 0.2144(3) 0.0520(16) Uani 1 4 a d . . .
O8 O 0.3852(3) 0.2436(4) 0.3024(3) 0.0509(16) Uani 1 4 a d . . .
O1W O 1.0910(3) 0.2549(5) 1.0833(4) 0.067(2) Uani 1 4 a d . . .
O2W O 1.1138(3) 0.3082(4) 0.9085(3) 0.0553(17) Uani 1 4 a d . . .
O3W O 0.4552(4) 0.2213(6) 1.0163(4) 0.089(3) Uani 1 4 a d . . .
O4W O 0.4767(3) 0.2429(3) 0.8807(3) 0.0508(17) Uani 1 4 a d . . .
O5W O 0.7585(4) -0.2399(5) 0.4460(4) 0.071(2) Uani 1 4 a d . . .
O6W O 0.5386(4) 0.2936(7) 0.1927(4) 0.106(4) Uani 1 4 a d . . .
O7W O 0.5146(3) 0.1806(4) 0.3311(3) 0.0614(19) Uani 1 4 a d . . .
O8W O 0.1230(4) 0.7383(5) 0.2814(4) 0.077(2) Uani 1 4 a d . . .
O9W O -0.1302(3) 0.2608(4) 0.2992(4) 0.0551(18) Uani 1 4 a d . . .
O10W O 0.3623(4) 0.2515(6) 0.1015(4) 0.084(3) Uani 1 4 a d . . .
O11W O 0.3702(4) 0.3223(4) -0.0673(4) 0.072(2) Uani 1 4 a d . . .
O12W O 0.2547(5) -0.2450(7) 0.1533(5) 0.105(4) Uani 1 4 a d . . .
O13W O 0.6208(4) 0.2679(6) 0.1055(5) 0.084(3) Uani 1 4 a d . . .
O14W O 0.2302(4) 0.2010(5) 0.0562(5) 0.086(3) Uani 1 4 a d . . .
O15W O -0.0993(3) 0.2702(5) 0.1292(4) 0.072(2) Uani 1 4 a d . . .
O16W O 0.2519(3) -0.1839(3) 0.2627(4) 0.060(2) Uani 1 4 a d . . .

loop_
_atom_site_aniso_label
_atom_site_aniso_U_11
_atom_site_aniso_U_22
_atom_site_aniso_U_33
_atom_site_aniso_U_23
_atom_site_aniso_U_13
_atom_site_aniso_U_12
Ag1 0.0452(3) 0.0857(5) 0.0367(4) 0.0004(4) 0.0106(3) -0.0013(3)
Ag2 0.0449(3) 0.1045(6) 0.0376(4) -0.0007(5) -0.0080(4) -0.0043(3)
Ag3 0.0495(3) 0.1059(6) 0.0405(4) 0.0084(5) -0.0092(4) 0.0012(4)
Ag4 0.0457(3) 0.1412(7) 0.0398(4) -0.0002(6) -0.0070(4) -0.0062(4)
N1 0.049(4) 0.057(5) 0.039(5) -0.009(4) 0.006(4) 0.004(3)
N2 0.037(3) 0.057(4) 0.032(4) -0.005(4) -0.003(3) 0.001(3)
N3 0.049(4) 0.062(5) 0.031(4) 0.006(4) -0.005(4) 0.000(3)
N4 0.040(3) 0.055(4) 0.030(4) 0.008(4) 0.002(3) -0.006(3)
N5 0.051(4) 0.082(6) 0.030(4) -0.004(4) -0.002(4) 0.020(4)
N6 0.044(4) 0.056(4) 0.034(4) -0.004(4) 0.002(3) -0.001(3)
N7 0.046(4) 0.062(5) 0.045(5) -0.014(4) 0.007(4) 0.012(3)
N8 0.034(3) 0.077(5) 0.036(4) -0.001(4) 0.006(3) -0.004(3)
C1 0.092(8) 0.037(5) 0.048(7) -0.002(5) 0.018(6) -0.019(4)
C2 0.084(7) 0.037(5) 0.046(7) 0.004(5) 0.012(6) -0.018(4)
C3 0.034(4) 0.039(4) 0.037(5) 0.001(4) -0.002(4) 0.007(3)
C4 0.076(7) 0.034(5) 0.055(7) 0.003(5) 0.019(6) -0.002(4)
C5 0.071(6) 0.038(5) 0.055(8) 0.014(5) 0.021(6) 0.003(4)
C6 0.034(4) 0.046(5) 0.044(6) -0.007(4) 0.005(4) 0.000(3)
C7 0.030(3) 0.051(4) 0.036(4) 0.005(4) -0.001(4) -0.001(3)
C8 0.041(4) 0.053(5) 0.039(6) -0.001(4) 0.001(4) 0.006(3)
C9 0.032(3) 0.065(5) 0.033(4) -0.006(5) -0.001(4) 0.004(3)
C10 0.050(4) 0.041(4) 0.047(6) -0.005(4) -0.013(5) -0.004(3)
C11 0.052(5) 0.053(5) 0.041(6) 0.010(5) -0.009(5) 0.005(4)
C12 0.040(4) 0.039(4) 0.064(7) -0.013(5) -0.005(5) 0.000(3)
C13 0.059(5) 0.034(4) 0.051(6) -0.003(4) -0.013(6) 0.006(3)
C14 0.069(6) 0.059(7) 0.056(9) -0.018(6) -0.014(6) -0.012(5)
C15 0.071(6) 0.042(5) 0.045(7) 0.004(5) -0.016(5) 0.004(4)
C16 0.034(4) 0.058(5) 0.037(5) -0.003(5) 0.003(4) -0.016(3)
C17 0.063(6) 0.045(5) 0.053(7) 0.005(5) -0.009(6) -0.002(4)
C18 0.063(6) 0.042(5) 0.055(7) 0.007(5) -0.004(6) 0.007(4)
C19 0.038(4) 0.066(6) 0.038(6) -0.006(5) 0.002(4) -0.008(4)
C20 0.036(3) 0.058(4) 0.034(4) -0.007(5) -0.002(4) -0.001(3)
C21 0.034(4) 0.062(6) 0.036(5) -0.006(4) 0.003(4) -0.005(3)
C22 0.034(3) 0.042(4) 0.033(4) 0.005(4) -0.002(4) -0.002(3)
C23 0.043(4) 0.041(4) 0.045(6) -0.003(4) 0.010(4) -0.008(3)
C24 0.049(4) 0.038(4) 0.054(7) -0.005(5) 0.004(5) 0.004(3)
C25 0.067(6) 0.050(5) 0.045(7) 0.000(5) 0.022(5) 0.002(4)
C26 0.066(5) 0.036(4) 0.055(7) -0.004(5) 0.015(6) 0.008(4)
C27 0.065(6) 0.051(5) 0.049(7) -0.009(5) -0.016(5) 0.027(4)
C28 0.060(5) 0.060(6) 0.046(6) -0.011(5) -0.014(5) 0.025(4)
C29 0.028(3) 0.074(6) 0.038(5) 0.003(5) -0.009(4) 0.008(3)
C30 0.049(5) 0.070(7) 0.076(10) 0.016(6) -0.012(6) -0.009(4)
C31 0.065(6) 0.056(6) 0.056(8) 0.004(5) -0.014(6) -0.006(4)
C32 0.034(4) 0.133(10) 0.030(5) -0.002(6) -0.002(4) 0.006(5)
C33 0.040(4) 0.073(5) 0.032(5) -0.005(5) 0.000(4) 0.010(4)
C34 0.034(4) 0.104(8) 0.039(6) -0.005(6) 0.000(4) 0.019(4)
C35 0.037(3) 0.050(4) 0.039(5) 0.009(5) -0.011(4) 0.013(3)
C36 0.052(4) 0.036(4) 0.043(6) 0.004(4) 0.006(4) -0.005(3)
C37 0.053(5) 0.031(4) 0.063(7) -0.007(4) 0.007(5) 0.002(3)
C38 0.068(6) 0.048(5) 0.072(9) 0.009(6) 0.018(6) -0.012(4)
C39 0.077(7) 0.049(5) 0.047(7) -0.007(5) 0.004(6) 0.004(4)
C40 0.047(4) 0.034(4) 0.043(6) 0.002(4) 0.003(4) 0.010(3)
C41 0.043(3) 0.032(3) 0.036(5) -0.002(4) -0.004(4) 0.001(3)
C42 0.032(3) 0.041(4) 0.035(4) 0.005(4) 0.008(3) -0.003(3)
C43 0.053(4) 0.033(3) 0.060(7) 0.006(5) 0.007(5) -0.001(3)
C44 0.054(5) 0.043(5) 0.055(7) -0.014(5) -0.007(5) -0.004(3)
C45 0.035(3) 0.052(4) 0.039(5) 0.002(4) 0.000(4) 0.005(3)
C46 0.041(4) 0.057(5) 0.038(5) 0.007(4) -0.006(4) 0.007(3)
C47 0.035(4) 0.100(7) 0.025(4) 0.002(5) 0.001(4) 0.008(4)
C48 0.033(3) 0.063(5) 0.031(5) -0.004(5) -0.004(4) 0.020(3)
C49 0.065(6) 0.056(6) 0.051(7) 0.000(6) 0.026(6) -0.009(4)
C50 0.061(6) 0.062(6) 0.053(7) 0.014(6) 0.007(5) -0.028(4)
C51 0.046(5) 0.060(6) 0.054(7) -0.013(5) -0.005(5) -0.011(4)
C52 0.053(5) 0.050(5) 0.044(7) 0.008(5) -0.006(5) -0.027(4)
C53 0.020(3) 0.049(4) 0.053(6) -0.008(4) 0.003(4) 0.008(3)
C54 0.025(3) 0.030(3) 0.035(4) -0.005(3) -0.002(3) 0.001(2)
C55 0.035(3) 0.043(4) 0.032(4) 0.002(3) 0.005(4) 0.002(3)
C56 0.039(3) 0.037(3) 0.027(4) -0.004(3) -0.006(3) 0.016(3)
C57 0.025(3) 0.033(3) 0.033(4) 0.000(3) 0.006(3) -0.003(2)
C58 0.029(3) 0.036(3) 0.037(5) -0.004(4) 0.009(4) -0.011(2)
C59 0.042(4) 0.026(3) 0.043(6) 0.002(3) -0.006(4) 0.001(2)
C60 0.028(3) 0.052(4) 0.040(5) -0.010(4) -0.001(4) -0.003(3)
C61 0.026(3) 0.058(5) 0.059(7) -0.028(5) 0.009(4) 0.002(3)
C62 0.022(3) 0.031(3) 0.039(5) -0.005(3) -0.005(3) 0.001(2)
C63 0.029(3) 0.033(3) 0.052(6) 0.002(4) 0.010(4) -0.002(2)
C64 0.038(3) 0.032(3) 0.027(4) 0.000(3) 0.000(3) 0.001(2)
C65 0.033(3) 0.031(3) 0.027(4) -0.003(3) -0.002(3) 0.002(2)
C66 0.026(3) 0.056(4) 0.035(5) 0.002(4) 0.003(3) -0.001(3)
C67 0.030(3) 0.060(5) 0.033(5) -0.002(4) -0.009(3) 0.000(3)
C68 0.028(3) 0.027(3) 0.048(6) -0.003(4) -0.001(4) -0.002(2)
O1 0.028(2) 0.106(5) 0.052(5) -0.002(4) 0.009(3) -0.008(3)
O2 0.034(3) 0.086(5) 0.061(5) 0.003(4) -0.010(3) 0.010(3)
O3 0.028(3) 0.089(4) 0.074(7) -0.003(5) 0.004(4) -0.002(2)
O4 0.036(3) 0.115(6) 0.042(4) -0.005(4) -0.015(3) 0.007(3)
O5 0.032(3) 0.082(4) 0.072(6) -0.022(4) 0.004(3) -0.001(3)
O6 0.034(3) 0.163(8) 0.057(6) 0.001(6) -0.014(4) 0.008(4)
O7 0.033(3) 0.071(4) 0.053(5) -0.003(4) 0.002(3) -0.003(2)
O8 0.039(3) 0.068(4) 0.046(4) -0.001(4) -0.013(3) 0.002(2)
O1W 0.044(3) 0.094(5) 0.062(6) -0.002(4) -0.013(4) 0.004(3)
O2W 0.042(3) 0.070(4) 0.053(5) -0.001(4) -0.002(3) -0.007(3)
O3W 0.066(4) 0.130(7) 0.070(7) -0.010(6) 0.018(5) -0.036(5)
O4W 0.038(3) 0.050(3) 0.065(5) -0.004(3) -0.003(3) -0.004(2)
O5W 0.048(4) 0.084(4) 0.080(7) 0.004(5) -0.006(4) 0.011(3)
O6W 0.053(4) 0.201(10) 0.065(7) 0.012(7) 0.017(4) 0.014(5)
O7W 0.046(3) 0.079(4) 0.059(5) 0.011(4) -0.002(4) 0.012(3)
O8W 0.069(4) 0.092(5) 0.071(7) 0.003(5) -0.001(5) 0.007(4)
O9W 0.035(2) 0.068(4) 0.063(5) -0.006(4) 0.003(3) -0.006(2)
O10W 0.065(4) 0.141(8) 0.048(5) -0.003(6) 0.005(4) -0.008(5)
O11W 0.070(4) 0.072(4) 0.076(6) -0.019(5) 0.033(4) -0.008(3)
O12W 0.058(4) 0.178(10) 0.078(8) -0.029(7) 0.000(5) -0.006(6)
O13W 0.064(4) 0.118(7) 0.070(7) -0.002(6) 0.007(5) 0.014(4)
O14W 0.075(5) 0.094(6) 0.088(8) -0.010(6) -0.003(5) 0.012(4)
O15W 0.043(3) 0.113(6) 0.059(5) 0.005(5) -0.004(4) -0.012(3)
O16W 0.042(3) 0.064(3) 0.074(6) 0.008(4) -0.004(3) 0.009(3)

loop_
_atom_type_symbol
_atom_type_description
_atom_type_scat_dispersion_real
_atom_type_scat_dispersion_imag
_atom_type_scat_source
C C 0.0033 0.0016 'International Tables Vol C Tables 4.2.6.8 and 6.1.1.4'
H H 0.0000 0.0000 'International Tables Vol C Tables 4.2.6.8 and 6.1.1.4'
N N 0.0061 0.0033 'International Tables Vol C Tables 4.2.6.8 and 6.1.1.4'
O O 0.0106 0.0060 'International Tables Vol C Tables 4.2.6.8 and 6.1.1.4'
Ag Ag -0.8971 1.1015 'International Tables Vol C Tables 4.2.6.8 and 6.1.1.4'

loop_
_geom_angle_atom_site_label_1
_geom_angle_atom_site_label_2
_geom_angle_atom_site_label_3
_geom_angle
_geom_angle_site_symmetry_1
_geom_angle_site_symmetry_3
_geom_angle_publ_flag
N1 Ag1 N4 168.7(3) . 1_554 ?
N3 Ag2 N2 165.4(3) . . ?
N6 Ag3 N5 163.4(3) 4 . ?
N7 Ag4 N8 172.6(3) . 2_654 ?
C1 N1 C5 115.4(9) . . ?
C1 N1 Ag1 122.1(7) . . ?
C5 N1 Ag1 122.4(7) . . ?
C12 N2 C11 118.3(8) . . ?
C12 N2 Ag2 121.5(6) . . ?
C11 N2 Ag2 120.0(7) . . ?
C14 N3 C18 115.6(9) . . ?
C14 N3 Ag2 121.1(7) . . ?
C18 N3 Ag2 123.3(7) . . ?
C24 N4 C25 116.9(8) . . ?
C24 N4 Ag1 124.5(7) . 1_556 ?
C25 N4 Ag1 118.2(6) . 1_556 ?
C27 N5 C31 118.0(9) . . ?
C27 N5 Ag3 121.2(7) . . ?
C31 N5 Ag3 120.5(7) . . ?
C38 N6 C37 116.5(8) . . ?
C38 N6 Ag3 121.5(7) . 4_554 ?
C37 N6 Ag3 122.0(6) . 4_554 ?
C44 N7 C40 116.8(9) . . ?
C44 N7 Ag4 122.3(7) . . ?
C40 N7 Ag4 120.7(7) . . ?
C51 N8 C50 116.5(8) . . ?
C51 N8 Ag4 123.6(7) . 2_655 ?
C50 N8 Ag4 119.8(6) . 2_655 ?
N1 C1 C2 122.7(10) . . ?
C3 C2 C1 120.3(9) . . ?
C2 C3 C4 117.0(9) . . ?
C2 C3 C6 122.2(8) . . ?
C4 C3 C6 120.6(8) . . ?
C5 C4 C3 118.9(10) . . ?
C4 C5 N1 125.6(9) . . ?
C3 C6 C7 111.2(7) . . ?
C8 C7 C6 115.5(6) . . ?
C9 C8 C7 110.4(7) . . ?
C10 C9 C13 114.9(9) . . ?
C10 C9 C8 123.7(8) . . ?
C13 C9 C8 121.3(9) . . ?
C11 C10 C9 122.8(8) . . ?
N2 C11 C10 120.0(9) . . ?
N2 C12 C13 123.6(8) . . ?
C12 C13 C9 120.3(9) . . ?
N3 C14 C15 127.2(10) . . ?
C16 C15 C14 115.2(10) . . ?
C17 C16 C15 118.6(9) . . ?
C17 C16 C19 121.6(9) . . ?
C15 C16 C19 119.6(9) . . ?
C18 C17 C16 122.0(10) . . ?
C17 C18 N3 121.2(10) . . ?
C16 C19 C20 111.7(7) . . ?
C21 C20 C19 114.5(6) . . ?
C22 C21 C20 111.6(7) . . ?
C23 C22 C26 115.3(9) . . ?
C23 C22 C21 122.2(7) . . ?
C26 C22 C21 122.4(8) . . ?
C24 C23 C22 117.7(8) . . ?
N4 C24 C23 126.2(9) . . ?
N4 C25 C26 120.5(9) . . ?
C25 C26 C22 123.2(9) . . ?
N5 C27 C28 123.8(10) . . ?
C27 C28 C29 119.9(10) . . ?
C28 C29 C30 117.4(9) . . ?
C28 C29 C32 121.6(10) . . ?
C30 C29 C32 120.7(10) . . ?
C31 C30 C29 120.2(10) . . ?
N5 C31 C30 120.7(10) . . ?
C29 C32 C33 111.4(7) . . ?
C32 C33 C34 114.0(7) . . ?
C35 C34 C33 110.3(7) . . ?
C39 C35 C36 115.6(9) . . ?
C39 C35 C34 121.6(9) . . ?
C36 C35 C34 122.7(9) . . ?
C37 C36 C35 119.5(8) . . ?
C36 C37 N6 125.0(8) . . ?
N6 C38 C39 121.2(9) . . ?
C38 C39 C35 121.9(10) . . ?
C41 C40 N7 121.8(8) . . ?
C40 C41 C42 121.4(7) . . ?
C41 C42 C43 116.0(9) . . ?
C41 C42 C45 122.6(7) . . ?
C43 C42 C45 121.3(8) . . ?
C44 C43 C42 119.8(8) . . ?
N7 C44 C43 123.9(8) . . ?
C42 C45 C46 109.6(6) . . ?
C45 C46 C47 112.6(7) . . ?
C48 C47 C46 111.3(7) . . ?
C49 C48 C52 117.2(9) . . ?
C49 C48 C47 122.6(9) . . ?
C52 C48 C47 120.1(9) . . ?
C50 C49 C48 122.6(10) . . ?
C49 C50 N8 121.5(9) . . ?
N8 C51 C52 123.2(9) . . ?
C48 C52 C51 118.9(9) . . ?
O1 C53 O2 127.5(7) . . ?
O1 C53 C54 115.3(9) . . ?
O2 C53 C54 117.2(8) . . ?
C55 C54 C59 117.1(6) . . ?
C55 C54 C53 121.8(8) . . ?
C59 C54 C53 121.1(8) . . ?
C54 C55 C56 120.8(8) . . ?
C57 C56 C55 121.8(8) . . ?
C56 C57 C58 118.3(6) . . ?
C56 C57 C60 120.9(8) . . ?
C58 C57 C60 120.7(7) . . ?
C57 C58 C59 119.8(8) . . ?
C54 C59 C58 122.0(9) . . ?
O4 C60 O3 125.3(7) . . ?
O4 C60 C57 117.0(8) . . ?
O3 C60 C57 117.8(8) . . ?
O5 C61 O6 126.4(7) . . ?
O5 C61 C62 118.8(9) . . ?
O6 C61 C62 114.8(9) . . ?
C67 C62 C63 118.0(6) . . ?
C67 C62 C61 123.0(8) . . ?
C63 C62 C61 118.9(8) . . ?
C64 C63 C62 118.9(7) . . ?
C65 C64 C63 121.0(8) . . ?
C64 C65 C66 119.3(6) . . ?
C64 C65 C68 121.0(7) . . ?
C66 C65 C68 119.6(7) . . ?
C65 C66 C67 119.5(8) . . ?
C62 C67 C66 123.1(8) . . ?
O7 C68 O8 125.7(7) . . ?
O7 C68 C65 117.6(9) . . ?
O8 C68 C65 116.7(8) . . ?

loop_
_geom_bond_atom_site_label_1
_geom_bond_atom_site_label_2
_geom_bond_distance
_geom_bond_site_symmetry_2
_geom_bond_publ_flag
Ag1 N1 2.138(8) . ?
Ag1 N4 2.147(7) 1_554 ?
Ag2 N3 2.103(8) . ?
Ag2 N2 2.138(8) . ?
Ag3 N6 2.147(8) 4 ?
Ag3 N5 2.171(8) . ?
Ag4 N7 2.113(9) . ?
Ag4 N8 2.137(8) 2_654 ?
N1 C1 1.340(13) . ?
N1 C5 1.344(13) . ?
N2 C12 1.335(13) . ?
N2 C11 1.347(13) . ?
N3 C14 1.301(14) . ?
N3 C18 1.382(13) . ?
N4 C24 1.328(12) . ?
N4 C25 1.363(13) . ?
N4 Ag1 2.147(7) 1_556 ?
N5 C27 1.324(13) . ?
N5 C31 1.383(14) . ?
N6 C38 1.339(14) . ?
N6 C37 1.346(12) . ?
N6 Ag3 2.147(8) 4_554 ?
N7 C44 1.332(14) . ?
N7 C40 1.381(12) . ?
N8 C51 1.322(13) . ?
N8 C50 1.381(14) . ?
N8 Ag4 2.137(8) 2_655 ?
C1 C2 1.378(17) . ?
C2 C3 1.366(13) . ?
C3 C4 1.398(13) . ?
C3 C6 1.486(13) . ?
C4 C5 1.329(16) . ?
C6 C7 1.533(14) . ?
C7 C8 1.513(14) . ?
C8 C9 1.492(14) . ?
C9 C10 1.391(13) . ?
C9 C13 1.398(12) . ?
C10 C11 1.382(14) . ?
C12 C13 1.362(15) . ?
C14 C15 1.397(17) . ?
C15 C16 1.387(13) . ?
C16 C17 1.371(14) . ?
C16 C19 1.506(14) . ?
C17 C18 1.342(17) . ?
C19 C20 1.513(14) . ?
C20 C21 1.510(14) . ?
C21 C22 1.482(13) . ?
C22 C23 1.411(12) . ?
C22 C26 1.411(12) . ?
C23 C24 1.393(14) . ?
C25 C26 1.373(15) . ?
C27 C28 1.373(15) . ?
C28 C29 1.379(15) . ?
C29 C30 1.409(15) . ?
C29 C32 1.489(13) . ?
C30 C31 1.384(17) . ?
C32 C33 1.524(14) . ?
C33 C34 1.535(14) . ?
C34 C35 1.503(14) . ?
C35 C39 1.387(14) . ?
C35 C36 1.390(13) . ?
C36 C37 1.339(15) . ?
C38 C39 1.371(17) . ?
C40 C41 1.342(13) . ?
C41 C42 1.378(11) . ?
C42 C43 1.418(11) . ?
C42 C45 1.502(13) . ?
C43 C44 1.339(16) . ?
C45 C46 1.528(13) . ?
C46 C47 1.537(13) . ?
C47 C48 1.516(12) . ?
C48 C49 1.360(14) . ?
C48 C52 1.373(13) . ?
C49 C50 1.331(16) . ?
C51 C52 1.395(16) . ?
C53 O1 1.237(13) . ?
C53 O2 1.240(13) . ?
C53 C54 1.531(9) . ?
C54 C55 1.385(12) . ?
C54 C59 1.392(13) . ?
C55 C56 1.392(10) . ?
C56 C57 1.377(11) . ?
C57 C58 1.382(13) . ?
C57 C60 1.508(9) . ?
C58 C59 1.404(9) . ?
C60 O4 1.249(12) . ?
C60 O3 1.270(12) . ?
C61 O5 1.261(13) . ?
C61 O6 1.273(14) . ?
C61 C62 1.516(9) . ?
C62 C67 1.353(12) . ?
C62 C63 1.421(12) . ?
C63 C64 1.411(9) . ?
C64 C65 1.379(11) . ?
C65 C66 1.380(12) . ?
C65 C68 1.537(9) . ?
C66 C67 1.390(10) . ?
C68 O7 1.222(12) . ?
C68 O8 1.257(13) . ?
